data_1522332
loop_
_publ_author_name
'Zhu, Y.T.'
'Mueller, F.M.'
'Peterson, E.J.'
'Baldonado, P.S.'
'Coulter, J.Y.'
'Peterson, D.E.'

_publ_section_title
;
 Synthesis and crystal chemistry of the new compounds Gd Ba4 Cu3 O8.5+d
 and Dy Ba4 Cu3 O8.5+d
;
_journal_name_full 'Journal of Materials Research'
_journal_page_first 334
_journal_page_last 339
_journal_volume 14
_journal_year 1999
_chemical_formula_sum 'Ba4 Cu3 Gd O9.18'
_chemical_name_systematic 'Gd Ba4 Cu3 O9.18'
_space_group_IT_number 200
_symmetry_space_group_name_Hall '-P 2 2 3'
_symmetry_space_group_name_H-M 'P m -3'
_cell_angle_alpha 90
_cell_angle_beta 90
_cell_angle_gamma 90
_cell_formula_units_Z 2
_cell_length_a 8.16528
_cell_length_b 8.16528
_cell_length_c 8.16528
_cell_volume 544.394
_citation_journal_id_ASTM JMREEE
_cod_data_source_file Zhu_JMREEE_1999_179.cif
_cod_data_source_block Ba4Cu3Gd1O9.18
_cod_original_formula_sum 'Ba4 Cu3 Gd1 O9.18'
_cod_database_code 1522332

loop_
_symmetry_equiv_pos_as_xyz
x,y,z
-x,-y,z
x,-y,-z
-x,y,-z
z,x,y
-z,-x,y
z,-x,-y
-z,x,-y
y,z,x
y,-z,-x
-y,z,-x
-y,-z,x
-x,-y,-z
x,y,-z
-x,y,z
x,-y,z
-z,-x,-y
z,x,-y
-z,x,y
z,-x,y
-y,-z,-x
-y,z,x
y,-z,x
y,z,-x

loop_
_atom_site_label
_atom_site_type_symbol
_atom_site_fract_x
_atom_site_fract_y
_atom_site_fract_z
_atom_site_occupancy
_atom_site_U_iso_or_equiv
Ba1 Ba+2 0.249 0.249 0.249 1 0.0
Gd1 Gd+3 0 0 0 1 0.0
Gd2 Gd+3 0.5 0.5 0.5 1 0.0
O2 O-2 0.20381 0.5 0.5 1 0.0
O4 O-2 0.24 0.5 0 0.53 0.0
Cu2 Cu+2 0 0.5 0.5 1 0.0
O1 O-2 0.25084 0 0 1 0.0
O3 O-2 0.258 0 0.5 0.53 0.0
Cu1 Cu+2 0.5 0 0 1 0.0
